data_1507950
loop_
_publ_author_name
'Tulchinsky, Yuri'
'Iron, Mark A.'
'Botoshansky, Mark'
'Gandelman, Mark'

_publ_section_title
;
 Nitrenium ions as ligands for transition metals.
;
_journal_issue 7
_journal_name_full 'Nature chemistry'
_journal_page_first 525
_journal_page_last 531
_journal_paper_doi 10.1038/nchem.1068
_journal_volume 3
_journal_year 2011
_chemical_formula_sum 'C36 H32 Cl4 F6 N3 O P3 Rh'
_chemical_formula_weight 974.27
_chemical_name_common 'Gandelman-93 (Yuri)'
_chemical_name_systematic
; 
 ? 
;
_space_group_IT_number 14
_symmetry_cell_setting monoclinic
_symmetry_space_group_name_Hall '-P 2yab'
_symmetry_space_group_name_H-M 'P 1 21/a 1'
_atom_sites_solution_hydrogens geom
_atom_sites_solution_primary direct
_atom_sites_solution_secondary difmap
_audit_creation_method SHELXL-97
_cell_angle_alpha 90.00
_cell_angle_beta 101.48(3)
_cell_angle_gamma 90.00
_cell_formula_units_Z 4
_cell_length_a 14.090(3)
_cell_length_b 18.710(4)
_cell_length_c 15.558(4)
_cell_measurement_reflns_used 25.528
_cell_measurement_temperature 240(2)
_cell_measurement_theta_max 25.38
_cell_measurement_theta_min 1.83
_cell_volume 4019.4(16)
_computing_cell_refinement 'DENZO HKL2000 (Otwinowski & Minor 1997)'
_computing_data_collection 'Collect (Nonius, 2006)'
_computing_data_reduction 'DENZO HKL2000 (Otwinowski & Minor 1997)'
_computing_molecular_graphics 'TEXSAN  (MSC, 1999)'
_computing_structure_refinement 'SHELXL-97 (Sheldrick, 1997)'
_computing_structure_solution 'SHELXS-97 (Sheldrick, 1997)'
_diffrn_ambient_temperature 240(2)
_diffrn_measured_fraction_theta_full 0.986
_diffrn_measured_fraction_theta_max 0.986
_diffrn_measurement_device_type 'Nonius KappaCCD'
_diffrn_measurement_method phi-scan
_diffrn_radiation_monochromator graphite
_diffrn_radiation_source 'fine-focus sealed tube'
_diffrn_radiation_type MoK\a
_diffrn_radiation_wavelength 0.71073
_diffrn_reflns_av_R_equivalents 0.0600
_diffrn_reflns_av_sigmaI/netI 0.0662
_diffrn_reflns_limit_h_max 16
_diffrn_reflns_limit_h_min -16
_diffrn_reflns_limit_k_max 21
_diffrn_reflns_limit_k_min -21
_diffrn_reflns_limit_l_max 18
_diffrn_reflns_limit_l_min -18
_diffrn_reflns_number 25044
_diffrn_reflns_theta_full 25.38
_diffrn_reflns_theta_max 25.38
_diffrn_reflns_theta_min 1.83
_diffrn_standards_number 0
_exptl_absorpt_coefficient_mu 0.872
_exptl_absorpt_correction_type none
_exptl_crystal_colour red
_exptl_crystal_density_diffrn 1.610
_exptl_crystal_density_method 'not measured'
_exptl_crystal_description plate
_exptl_crystal_F_000 1956
_exptl_crystal_size_max 0.146
_exptl_crystal_size_mid 0.114
_exptl_crystal_size_min 0.023
_refine_diff_density_max 0.826
_refine_diff_density_min -0.807
_refine_diff_density_rms 0.083
_refine_ls_extinction_method none
_refine_ls_goodness_of_fit_ref 0.945
_refine_ls_hydrogen_treatment constr
_refine_ls_matrix_type full
_refine_ls_number_parameters 487
_refine_ls_number_reflns 7274
_refine_ls_number_restraints 0
_refine_ls_restrained_S_all 0.945
_refine_ls_R_factor_all 0.0824
_refine_ls_R_factor_gt 0.0467
_refine_ls_shift/su_max 0.001
_refine_ls_shift/su_mean 0.000
_refine_ls_structure_factor_coef Fsqd
_refine_ls_weighting_details 'calc w=1/[\s^2^(Fo^2^)+(0.0815P)^2^+0.7594P] where P=(Fo^2^+2Fc^2^)/3'
_refine_ls_weighting_scheme calc
_refine_ls_wR_factor_gt 0.1227
_refine_ls_wR_factor_ref 0.1355
_reflns_number_gt 4881
_reflns_number_total 7274
_reflns_threshold_expression >2sigma(I)
_cod_data_source_file nchem.1068-s4.cif
_cod_data_source_block Gandelman-93
_cod_depositor_comments
;
The following automatic conversions were performed:

'_symmetry_cell_setting' value 'Monoclinic' changed to 'monoclinic'
according to /home/saulius/struct/CIF-dictionaries/cif_core.dic
dictionary named 'cif_core.dic' version 2.4.1 from 2010-06-29.

Automatic conversion script
Id: cif_fix_values 1891 2012-01-12 08:04:46Z andrius 
;
_cod_original_sg_symbol_H-M 'P 21/a'
_cod_database_code 1507950

loop_
_symmetry_equiv_pos_as_xyz
'x, y, z'
'-x+1/2, y+1/2, -z'
'-x, -y, -z'
'x-1/2, -y-1/2, z'

loop_
_atom_site_label
_atom_site_type_symbol
_atom_site_fract_x
_atom_site_fract_y
_atom_site_fract_z
_atom_site_U_iso_or_equiv
_atom_site_adp_type
_atom_site_occupancy
_atom_site_symmetry_multiplicity
_atom_site_calc_flag
_atom_site_refinement_flags
Rh1 Rh 0.23345(3) 0.577673(18) 0.18812(2) 0.03379(13) Uani 1 1 d .
Cl1 Cl 0.33852(8) 0.47928(5) 0.17922(7) 0.0332(3) Uani 1 1 d .
Cl2 Cl 0.7928(2) 0.33740(15) 0.2412(2) 0.1601(13) Uani 1 1 d .
Cl3 Cl 0.97266(19) 0.29477(11) 0.35348(14) 0.1068(7) Uani 1 1 d .
Cl4 Cl 0.86253(17) 0.19625(10) 0.23139(15) 0.0970(6) Uani 1 1 d .
P1 P 0.13727(9) 0.49847(6) 0.24800(8) 0.0358(3) Uani 1 1 d .
P2 P 0.34673(10) 0.64946(6) 0.14014(9) 0.0389(3) Uani 1 1 d .
P3 P 0.26643(11) 0.26793(8) 0.53327(11) 0.0535(4) Uani 1 1 d .
F1 F 0.2633(3) 0.18827(18) 0.4994(3) 0.0829(11) Uani 1 1 d .
F2 F 0.2738(3) 0.34844(18) 0.5668(3) 0.0963(13) Uani 1 1 d .
F3 F 0.3716(3) 0.2758(2) 0.5140(3) 0.1052(15) Uani 1 1 d .
F4 F 0.1627(3) 0.2604(2) 0.5515(4) 0.1122(17) Uani 1 1 d .
F5 F 0.3118(4) 0.2438(2) 0.6284(3) 0.1049(15) Uani 1 1 d .
F6 F 0.2234(4) 0.2939(3) 0.4379(3) 0.1312(19) Uani 1 1 d .
N1 N 0.3500(3) 0.5133(2) 0.3979(3) 0.0413(10) Uani 1 1 d .
N2 N 0.4366(3) 0.5920(2) 0.3538(3) 0.0448(10) Uani 1 1 d .
O1 O 0.0932(3) 0.6967(2) 0.1748(3) 0.0711(12) Uani 1 1 d .
C1 C 0.2062(4) 0.4412(2) 0.3349(3) 0.0419(12) Uani 1 1 d .
H1A H 0.1615 0.4075 0.3541 0.050 Uiso 1 1 calc R
H1B H 0.2533 0.4134 0.3102 0.050 Uiso 1 1 calc R
C2 C 0.2604(4) 0.4826(3) 0.4153(3) 0.0496(13) Uani 1 1 d .
H2A H 0.2189 0.5209 0.4299 0.060 Uiso 1 1 calc R
H2B H 0.2755 0.4503 0.4658 0.060 Uiso 1 1 calc R
N3 N 0.3492(3) 0.5806(2) 0.3707(3) 0.0444(10) Uani 1 1 d .
C4 C 0.4582(4) 0.6602(3) 0.3167(4) 0.0557(15) Uani 1 1 d .
H4A H 0.5206 0.6780 0.3492 0.067 Uiso 1 1 calc R
H4B H 0.4083 0.6951 0.3234 0.067 Uiso 1 1 calc R
C5 C 0.4624(4) 0.6535(3) 0.2205(4) 0.0530(14) Uani 1 1 d .
H5A H 0.4993 0.6102 0.2134 0.064 Uiso 1 1 calc R
H5B H 0.4994 0.6942 0.2050 0.064 Uiso 1 1 calc R
C6 C 0.4356(3) 0.4806(3) 0.3970(3) 0.0398(11) Uani 1 1 d .
C7 C 0.4691(4) 0.4107(3) 0.4182(3) 0.0502(13) Uani 1 1 d .
H7 H 0.4301 0.3757 0.4373 0.060 Uiso 1 1 calc R
C8 C 0.5614(4) 0.3969(3) 0.4091(4) 0.0622(16) Uani 1 1 d .
H8 H 0.5872 0.3510 0.4228 0.075 Uiso 1 1 calc R
C9 C 0.6189(4) 0.4488(3) 0.3802(4) 0.0622(16) Uani 1 1 d .
H9 H 0.6820 0.4361 0.3749 0.075 Uiso 1 1 calc R
C10 C 0.5885(4) 0.5170(3) 0.3593(4) 0.0547(14) Uani 1 1 d .
H10 H 0.6282 0.5515 0.3402 0.066 Uiso 1 1 calc R
C11 C 0.4941(4) 0.5316(3) 0.3684(3) 0.0426(12) Uani 1 1 d .
C12 C 0.0457(4) 0.5317(3) 0.3059(3) 0.0459(12) Uani 1 1 d .
C13 C 0.0612(4) 0.5965(3) 0.3514(4) 0.0560(14) Uani 1 1 d .
H13 H 0.1127 0.6262 0.3439 0.067 Uiso 1 1 calc R
C14 C 0.0017(5) 0.6170(3) 0.4068(5) 0.076(2) Uani 1 1 d .
H14 H 0.0129 0.6603 0.4377 0.091 Uiso 1 1 calc R
C15 C -0.0747(6) 0.5738(4) 0.4172(6) 0.094(3) Uani 1 1 d .
H15 H -0.1154 0.5879 0.4553 0.113 Uiso 1 1 calc R
C16 C -0.0916(5) 0.5110(4) 0.3728(6) 0.091(2) Uani 1 1 d .
H16 H -0.1437 0.4819 0.3803 0.110 Uiso 1 1 calc R
C17 C -0.0321(4) 0.4897(3) 0.3163(5) 0.0650(17) Uani 1 1 d .
H17 H -0.0446 0.4466 0.2850 0.078 Uiso 1 1 calc R
C18 C 0.0722(4) 0.4328(3) 0.1715(3) 0.0463(13) Uani 1 1 d .
C19 C 0.0909(5) 0.3593(3) 0.1794(4) 0.0627(16) Uani 1 1 d .
H19 H 0.1389 0.3417 0.2253 0.075 Uiso 1 1 calc R
C20 C 0.0379(6) 0.3130(4) 0.1191(5) 0.082(2) Uani 1 1 d .
H20 H 0.0503 0.2637 0.1242 0.099 Uiso 1 1 calc R
C21 C -0.0311(6) 0.3375(4) 0.0534(5) 0.086(2) Uani 1 1 d .
H21 H -0.0670 0.3051 0.0135 0.104 Uiso 1 1 calc R
C22 C -0.0495(5) 0.4083(4) 0.0441(4) 0.081(2) Uani 1 1 d .
H22 H -0.0971 0.4247 -0.0029 0.097 Uiso 1 1 calc R
C23 C 0.0014(4) 0.4570(4) 0.1035(4) 0.0665(17) Uani 1 1 d .
H23 H -0.0124 0.5061 0.0973 0.080 Uiso 1 1 calc R
C24 C 0.3878(4) 0.6195(2) 0.0423(3) 0.0446(12) Uani 1 1 d .
C25 C 0.4777(5) 0.6368(3) 0.0265(4) 0.0696(17) Uani 1 1 d .
H25 H 0.5205 0.6646 0.0671 0.083 Uiso 1 1 calc R
C26 C 0.5050(6) 0.6129(4) -0.0500(5) 0.083(2) Uani 1 1 d .
H26 H 0.5668 0.6246 -0.0599 0.100 Uiso 1 1 calc R
C27 C 0.4447(6) 0.5734(4) -0.1101(5) 0.081(2) Uani 1 1 d .
H27 H 0.4637 0.5583 -0.1618 0.097 Uiso 1 1 calc R
C28 C 0.3581(7) 0.5562(4) -0.0947(5) 0.091(2) Uani 1 1 d .
H28 H 0.3157 0.5288 -0.1363 0.109 Uiso 1 1 calc R
C29 C 0.3282(5) 0.5778(3) -0.0180(4) 0.0731(19) Uani 1 1 d .
H29 H 0.2673 0.5637 -0.0080 0.088 Uiso 1 1 calc R
C30 C 0.3178(4) 0.7438(3) 0.1177(4) 0.0487(13) Uani 1 1 d .
C31 C 0.3049(6) 0.7709(3) 0.0353(5) 0.088(2) Uani 1 1 d .
H31 H 0.3094 0.7404 -0.0117 0.106 Uiso 1 1 calc R
C32 C 0.2850(7) 0.8433(5) 0.0190(7) 0.120(4) Uani 1 1 d .
H32 H 0.2746 0.8607 -0.0388 0.144 Uiso 1 1 calc R
C33 C 0.2807(8) 0.8866(4) 0.0834(8) 0.123(4) Uani 1 1 d .
H33 H 0.2712 0.9358 0.0724 0.147 Uiso 1 1 calc R
C34 C 0.2902(9) 0.8606(4) 0.1691(8) 0.142(4) Uani 1 1 d .
H34 H 0.2854 0.8917 0.2154 0.171 Uiso 1 1 calc R
C35 C 0.3068(7) 0.7885(3) 0.1845(5) 0.104(3) Uani 1 1 d .
H35 H 0.3105 0.7701 0.2413 0.125 Uiso 1 1 calc R
C36 C 0.1485(4) 0.6512(3) 0.1829(3) 0.0462(12) Uani 1 1 d .
C37 C 0.8575(7) 0.2725(4) 0.2966(7) 0.123(4) Uani 1 1 d .

loop_
_atom_site_aniso_label
_atom_site_aniso_U_11
_atom_site_aniso_U_22
_atom_site_aniso_U_33
_atom_site_aniso_U_23
_atom_site_aniso_U_13
_atom_site_aniso_U_12
Rh1 0.0330(2) 0.0345(2) 0.0345(2) 0.00096(15) 0.00806(15) 0.00149(16)
Cl1 0.0328(6) 0.0302(5) 0.0390(6) 0.0017(4) 0.0129(5) 0.0063(4)
Cl2 0.174(3) 0.1099(19) 0.173(3) -0.0138(18) -0.021(2) 0.0377(19)
Cl3 0.139(2) 0.0870(13) 0.0859(15) 0.0054(10) 0.0026(13) -0.0297(13)
Cl4 0.1175(17) 0.0693(11) 0.1047(16) -0.0186(10) 0.0231(13) -0.0134(11)
P1 0.0310(7) 0.0403(6) 0.0365(7) -0.0001(5) 0.0077(5) -0.0031(5)
P2 0.0424(7) 0.0352(6) 0.0411(7) 0.0035(5) 0.0134(6) -0.0012(5)
P3 0.0502(9) 0.0502(8) 0.0592(10) 0.0088(7) 0.0087(7) -0.0067(7)
F1 0.075(3) 0.063(2) 0.110(3) -0.020(2) 0.016(2) -0.0140(19)
F2 0.097(3) 0.051(2) 0.140(4) -0.008(2) 0.021(3) -0.009(2)
F3 0.073(3) 0.119(3) 0.133(4) -0.028(3) 0.044(3) -0.034(2)
F4 0.065(3) 0.092(3) 0.192(5) -0.011(3) 0.057(3) -0.011(2)
F5 0.144(4) 0.103(3) 0.061(3) 0.014(2) 0.007(3) 0.030(3)
F6 0.167(5) 0.121(4) 0.086(3) 0.039(3) -0.022(3) 0.012(3)
N1 0.040(2) 0.047(2) 0.033(2) 0.0020(18) 0.0001(18) -0.0021(19)
N2 0.047(3) 0.047(2) 0.036(2) -0.0023(18) -0.0039(19) -0.006(2)
O1 0.069(3) 0.067(3) 0.078(3) 0.008(2) 0.018(2) 0.033(2)
C1 0.039(3) 0.045(3) 0.041(3) 0.006(2) 0.008(2) -0.001(2)
C2 0.039(3) 0.071(4) 0.039(3) 0.008(3) 0.009(2) -0.004(3)
N3 0.044(2) 0.048(2) 0.039(2) -0.0047(19) 0.0019(19) -0.001(2)
C4 0.069(4) 0.040(3) 0.051(3) 0.001(2) -0.003(3) -0.016(3)
C5 0.045(3) 0.048(3) 0.066(4) 0.015(3) 0.009(3) -0.010(2)
C6 0.035(3) 0.049(3) 0.032(3) 0.000(2) -0.002(2) 0.001(2)
C7 0.051(3) 0.050(3) 0.043(3) 0.006(2) -0.006(3) -0.004(3)
C8 0.054(4) 0.060(3) 0.064(4) 0.000(3) -0.009(3) 0.013(3)
C9 0.035(3) 0.076(4) 0.070(4) -0.007(3) -0.001(3) 0.008(3)
C10 0.040(3) 0.072(4) 0.050(3) -0.006(3) 0.005(3) -0.009(3)
C11 0.042(3) 0.045(3) 0.035(3) -0.001(2) -0.006(2) -0.001(2)
C12 0.037(3) 0.053(3) 0.049(3) 0.006(2) 0.013(2) 0.003(2)
C13 0.059(4) 0.055(3) 0.059(4) -0.005(3) 0.021(3) -0.002(3)
C14 0.091(5) 0.066(4) 0.082(5) -0.009(3) 0.045(4) 0.009(4)
C15 0.096(6) 0.093(5) 0.115(7) -0.009(5) 0.074(5) 0.010(5)
C16 0.071(5) 0.097(5) 0.125(7) -0.001(5) 0.067(5) -0.009(4)
C17 0.049(4) 0.062(4) 0.092(5) -0.006(3) 0.032(3) -0.010(3)
C18 0.039(3) 0.057(3) 0.043(3) -0.004(2) 0.012(2) -0.018(2)
C19 0.067(4) 0.059(4) 0.064(4) -0.017(3) 0.016(3) -0.011(3)
C20 0.099(6) 0.073(4) 0.079(5) -0.034(4) 0.025(5) -0.026(4)
C21 0.098(6) 0.099(6) 0.064(5) -0.028(4) 0.021(4) -0.052(5)
C22 0.063(4) 0.116(6) 0.056(4) -0.002(4) -0.006(3) -0.032(4)
C23 0.059(4) 0.083(4) 0.051(4) 0.004(3) -0.003(3) -0.016(3)
C24 0.052(3) 0.038(3) 0.048(3) 0.007(2) 0.018(3) 0.001(2)
C25 0.056(4) 0.091(5) 0.067(4) 0.001(4) 0.026(3) -0.004(3)
C26 0.072(5) 0.104(5) 0.086(6) 0.012(4) 0.048(4) 0.023(4)
C27 0.098(6) 0.087(5) 0.070(5) -0.001(4) 0.047(5) 0.018(4)
C28 0.122(7) 0.093(5) 0.069(5) -0.023(4) 0.045(5) -0.025(5)
C29 0.088(5) 0.083(4) 0.057(4) -0.014(3) 0.036(4) -0.019(4)
C30 0.056(3) 0.040(3) 0.054(3) 0.005(2) 0.019(3) 0.001(2)
C31 0.137(7) 0.064(4) 0.077(5) 0.025(3) 0.054(5) 0.046(4)
C32 0.165(9) 0.087(6) 0.131(8) 0.064(6) 0.087(7) 0.066(6)
C33 0.178(10) 0.045(4) 0.158(10) 0.029(5) 0.067(8) 0.028(5)
C34 0.213(12) 0.060(5) 0.139(9) -0.027(5) -0.001(8) 0.046(6)
C35 0.183(9) 0.058(4) 0.066(5) -0.004(3) 0.008(5) 0.037(5)
C36 0.054(3) 0.049(3) 0.037(3) 0.000(2) 0.013(2) 0.000(3)
C37 0.123(8) 0.066(5) 0.157(9) -0.025(5) -0.028(7) 0.012(5)

loop_
_atom_type_symbol
_atom_type_description
_atom_type_scat_dispersion_real
_atom_type_scat_dispersion_imag
_atom_type_scat_source
Rh Rh -1.1178 0.9187 'International Tables Vol C Tables 4.2.6.8 and 6.1.1.4'
P P 0.1023 0.0942 'International Tables Vol C Tables 4.2.6.8 and 6.1.1.4'
Cl Cl 0.1484 0.1585 'International Tables Vol C Tables 4.2.6.8 and 6.1.1.4'
N N 0.0061 0.0033 'International Tables Vol C Tables 4.2.6.8 and 6.1.1.4'
C C 0.0033 0.0016 'International Tables Vol C Tables 4.2.6.8 and 6.1.1.4'
H H 0.0000 0.0000 'International Tables Vol C Tables 4.2.6.8 and 6.1.1.4'
F F 0.0171 0.0103 'International Tables Vol C Tables 4.2.6.8 and 6.1.1.4'
O O 0.0106 0.0060 'International Tables Vol C Tables 4.2.6.8 and 6.1.1.4'

loop_
_geom_angle_atom_site_label_1
_geom_angle_atom_site_label_2
_geom_angle_atom_site_label_3
_geom_angle
C36 Rh1 P2 92.10(16)
C36 Rh1 P1 93.97(16)
P2 Rh1 P1 172.44(5)
C36 Rh1 Cl1 174.07(17)
P2 Rh1 Cl1 87.33(4)
P1 Rh1 Cl1 87.09(4)
C12 P1 C18 103.8(2)
C12 P1 C1 99.0(2)
C18 P1 C1 102.2(2)
C12 P1 Rh1 120.47(17)
C18 P1 Rh1 115.15(17)
C1 P1 Rh1 113.58(16)
C24 P2 C30 103.5(2)
C24 P2 C5 101.2(3)
C30 P2 C5 102.9(3)
C24 P2 Rh1 116.34(17)
C30 P2 Rh1 118.61(18)
C5 P2 Rh1 112.11(17)
F4 P3 F5 91.3(3)
F4 P3 F6 90.0(3)
F5 P3 F6 178.2(3)
F4 P3 F3 179.6(3)
F5 P3 F3 89.1(3)
F6 P3 F3 89.6(3)
F4 P3 F1 90.6(2)
F5 P3 F1 91.3(2)
F6 P3 F1 89.8(3)
F3 P3 F1 89.4(2)
F4 P3 F2 91.6(2)
F5 P3 F2 88.6(2)
F6 P3 F2 90.3(3)
F3 P3 F2 88.4(2)
F1 P3 F2 177.8(2)
N3 N1 C6 112.1(4)
N3 N1 C2 118.6(4)
C6 N1 C2 129.0(4)
N3 N2 C11 111.9(4)
N3 N2 C4 119.6(4)
C11 N2 C4 128.2(5)
C2 C1 P1 114.1(3)
C2 C1 H1A 108.7
P1 C1 H1A 108.7
C2 C1 H1B 108.7
P1 C1 H1B 108.7
H1A C1 H1B 107.6
N1 C2 C1 110.7(4)
N1 C2 H2A 109.5
C1 C2 H2A 109.5
N1 C2 H2B 109.5
C1 C2 H2B 109.5
H2A C2 H2B 108.1
N2 N3 N1 105.4(4)
N2 C4 C5 111.7(4)
N2 C4 H4A 109.3
C5 C4 H4A 109.3
N2 C4 H4B 109.3
C5 C4 H4B 109.3
H4A C4 H4B 107.9
C4 C5 P2 118.0(4)
C4 C5 H5A 107.8
P2 C5 H5A 107.8
C4 C5 H5B 107.8
P2 C5 H5B 107.8
H5A C5 H5B 107.1
N1 C6 C11 106.3(4)
N1 C6 C7 132.4(5)
C11 C6 C7 121.3(5)
C8 C7 C6 115.8(5)
C8 C7 H7 122.1
C6 C7 H7 122.1
C7 C8 C9 122.0(5)
C7 C8 H8 119.0
C9 C8 H8 119.0
C10 C9 C8 123.5(6)
C10 C9 H9 118.2
C8 C9 H9 118.2
C9 C10 C11 114.8(5)
C9 C10 H10 122.6
C11 C10 H10 122.6
N2 C11 C10 133.1(5)
N2 C11 C6 104.3(4)
C10 C11 C6 122.5(5)
C17 C12 C13 118.7(5)
C17 C12 P1 121.3(4)
C13 C12 P1 119.4(4)
C14 C13 C12 120.5(6)
C14 C13 H13 119.7
C12 C13 H13 119.7
C13 C14 C15 119.9(6)
C13 C14 H14 120.1
C15 C14 H14 120.1
C16 C15 C14 120.5(6)
C16 C15 H15 119.7
C14 C15 H15 119.7
C15 C16 C17 120.2(6)
C15 C16 H16 119.9
C17 C16 H16 119.9
C12 C17 C16 120.2(6)
C12 C17 H17 119.9
C16 C17 H17 119.9
C23 C18 C19 119.0(5)
C23 C18 P1 118.2(4)
C19 C18 P1 122.8(4)
C20 C19 C18 119.3(6)
C20 C19 H19 120.4
C18 C19 H19 120.4
C21 C20 C19 121.0(7)
C21 C20 H20 119.5
C19 C20 H20 119.5
C22 C21 C20 120.6(7)
C22 C21 H21 119.7
C20 C21 H21 119.7
C21 C22 C23 120.6(7)
C21 C22 H22 119.7
C23 C22 H22 119.7
C18 C23 C22 119.5(6)
C18 C23 H23 120.2
C22 C23 H23 120.2
C29 C24 C25 118.0(5)
C29 C24 P2 119.7(4)
C25 C24 P2 122.3(5)
C24 C25 C26 119.9(7)
C24 C25 H25 120.1
C26 C25 H25 120.1
C27 C26 C25 121.5(7)
C27 C26 H26 119.2
C25 C26 H26 119.2
C28 C27 C26 118.8(7)
C28 C27 H27 120.6
C26 C27 H27 120.6
C27 C28 C29 121.7(7)
C27 C28 H28 119.1
C29 C28 H28 119.1
C24 C29 C28 120.1(6)
C24 C29 H29 120.0
C28 C29 H29 120.0
C31 C30 C35 118.3(6)
C31 C30 P2 121.6(5)
C35 C30 P2 120.0(5)
C30 C31 C32 121.3(7)
C30 C31 H31 119.4
C32 C31 H31 119.4
C33 C32 C31 120.3(8)
C33 C32 H32 119.9
C31 C32 H32 119.9
C32 C33 C34 120.4(7)
C32 C33 H33 119.8
C34 C33 H33 119.8
C35 C34 C33 119.1(9)
C35 C34 H34 120.5
C33 C34 H34 120.5
C34 C35 C30 120.4(8)
C34 C35 H35 119.8
C30 C35 H35 119.8
O1 C36 Rh1 176.2(5)
Cl2 C37 Cl3 116.9(5)
Cl2 C37 Cl4 112.1(6)
Cl3 C37 Cl4 110.3(5)

loop_
_geom_bond_atom_site_label_1
_geom_bond_atom_site_label_2
_geom_bond_distance
Rh1 C36 1.815(5)
Rh1 P2 2.3202(13)
Rh1 P1 2.3244(13)
Rh1 Cl1 2.3835(11)
Cl2 C37 1.653(9)
Cl3 C37 1.737(9)
Cl4 C37 1.761(8)
P1 C12 1.823(5)
P1 C18 1.826(5)
P1 C1 1.843(5)
P2 C24 1.820(5)
P2 C30 1.829(5)
P2 C5 1.848(5)
P3 F4 1.549(4)
P3 F5 1.558(4)
P3 F6 1.564(5)
P3 F3 1.576(4)
P3 F1 1.579(4)
P3 F2 1.591(4)
N1 N3 1.328(5)
N1 C6 1.354(6)
N1 C2 1.461(6)
N2 N3 1.327(6)
N2 C11 1.382(6)
N2 C4 1.458(6)
O1 C36 1.144(6)
C1 C2 1.539(7)
C1 H1A 0.9800
C1 H1B 0.9800
C2 H2A 0.9800
C2 H2B 0.9800
C4 C5 1.515(8)
C4 H4A 0.9800
C4 H4B 0.9800
C5 H5A 0.9800
C5 H5B 0.9800
C6 C11 1.391(7)
C6 C7 1.408(7)
C7 C8 1.361(8)
C7 H7 0.9400
C8 C9 1.396(9)
C8 H8 0.9400
C9 C10 1.366(8)
C9 H9 0.9400
C10 C11 1.392(7)
C10 H10 0.9400
C12 C17 1.384(7)
C12 C13 1.398(7)
C13 C14 1.372(8)
C13 H13 0.9400
C14 C15 1.381(10)
C14 H14 0.9400
C15 C16 1.360(10)
C15 H15 0.9400
C16 C17 1.389(8)
C16 H16 0.9400
C17 H17 0.9400
C18 C23 1.378(8)
C18 C19 1.401(7)
C19 C20 1.382(8)
C19 H19 0.9400
C20 C21 1.343(10)
C20 H20 0.9400
C21 C22 1.351(10)
C21 H21 0.9400
C22 C23 1.392(9)
C22 H22 0.9400
C23 H23 0.9400
C24 C29 1.372(8)
C24 C25 1.376(8)
C25 C26 1.395(9)
C25 H25 0.9400
C26 C27 1.351(10)
C26 H26 0.9400
C27 C28 1.330(10)
C27 H27 0.9400
C28 C29 1.400(9)
C28 H28 0.9400
C29 H29 0.9400
C30 C31 1.357(8)
C30 C35 1.368(8)
C31 C32 1.395(9)
C31 H31 0.9400
C32 C33 1.300(12)
C32 H32 0.9400
C33 C34 1.400(13)
C33 H33 0.9400
C34 C35 1.381(10)
C34 H34 0.9400
C35 H35 0.9400
